data_7714651
loop_
_publ_author_name
'Belova, Svetlana A.'
'Belov, Alexander S.'
'Danshina, Anastasia A.'
'Zubavichus, Yan V.'
'Aleshin, Dmitriy Yu'
'Pavlov, Alexander A.'
'Efimov, Nikolay N.'
'Voloshin, Yan Z.'

_publ_section_title
;
 Effects of solvatomorphism, the nature of a chelating ligand synthon and
 a counterion on the single crystal XRD structure and SMM properties of
 paramagnetic monocapped cobalt(II) tris-pyrazoloximates.
;
_journal_issue 4
_journal_name_full 'Dalton transactions (Cambridge, England : 2003)'
_journal_page_first 1482
_journal_page_last 1491
_journal_paper_doi 10.1039/d3dt03025c
_journal_volume 53
_journal_year 2024
_chemical_formula_moiety 'C21 H23 B Co N9 O3, Cl, C3 H6 O'
_chemical_formula_sum 'C24 H29 B Cl Co N9 O4'
_chemical_formula_weight 612.75
_space_group_crystal_system triclinic
_space_group_IT_number 2
_space_group_name_Hall '-P 1'
_space_group_name_H-M_alt 'P -1'
_atom_sites_solution_hydrogens mixed
_audit_creation_date 2023-07-26
_audit_creation_method
;
Olex2 1.5
(compiled 2023.03.06 svn.rbb2c1857 for OlexSys, GUI svn.r6748)
;
_audit_update_record
;
2023-08-02 deposited with the CCDC.	2023-12-07 downloaded from the CCDC.
;
_cell_angle_alpha 78.627(6)
_cell_angle_beta 77.176(6)
_cell_angle_gamma 80.835(6)
_cell_formula_units_Z 2
_cell_length_a 8.096(2)
_cell_length_b 10.116(3)
_cell_length_c 18.105(5)
_cell_measurement_reflns_used 2277
_cell_measurement_temperature 120.15
_cell_measurement_theta_max 29.86
_cell_measurement_theta_min 2.54
_cell_volume 1407.0(7)
_computing_molecular_graphics 'Olex2 1.5 (Dolomanov et al., 2009)'
_computing_publication_material 'Olex2 1.5 (Dolomanov et al., 2009)'
_computing_structure_refinement 'XL  (Sheldrick, 2008)'
_diffrn_ambient_temperature 120.15
_diffrn_measured_fraction_theta_full 0.995
_diffrn_measured_fraction_theta_max 0.995
_diffrn_measurement_device_type 'Bruker APEXII DUO CCD'
_diffrn_measurement_method '\f and \w scans'
_diffrn_radiation_monochromator graphite
_diffrn_radiation_type MoK\a
_diffrn_radiation_wavelength 0.71073
_diffrn_reflns_av_R_equivalents 0.0716
_diffrn_reflns_av_unetI/netI 0.1114
_diffrn_reflns_Laue_measured_fraction_full 0.995
_diffrn_reflns_Laue_measured_fraction_max 0.995
_diffrn_reflns_limit_h_max 11
_diffrn_reflns_limit_h_min -10
_diffrn_reflns_limit_k_max 13
_diffrn_reflns_limit_k_min -13
_diffrn_reflns_limit_l_max 24
_diffrn_reflns_limit_l_min -24
_diffrn_reflns_number 15903
_diffrn_reflns_point_group_measured_fraction_full 0.995
_diffrn_reflns_point_group_measured_fraction_max 0.995
_diffrn_reflns_theta_full 25.242
_diffrn_reflns_theta_max 28.998
_diffrn_reflns_theta_min 2.069
_diffrn_source_current 30.0
_diffrn_source_power 1.5
_diffrn_source_voltage 50.0
_diffrn_standards_number 0
_exptl_absorpt_coefficient_mu 0.753
_exptl_absorpt_correction_T_max 0.7461
_exptl_absorpt_correction_T_min 0.5965
_exptl_absorpt_correction_type multi-scan
_exptl_absorpt_process_details
;
SADABS-2008/1 (Bruker,2008) was used for absorption correction.
wR2(int) was 0.0816 before and 0.0596 after correction.
The Ratio of minimum to maximum transmission is 0.7995.
The \l/2 correction factor is 0.0015.
;
_exptl_crystal_colour blue
_exptl_crystal_colour_primary blue
_exptl_crystal_density_diffrn 1.446
_exptl_crystal_description plate
_exptl_crystal_F_000 634
_exptl_crystal_size_max 0.15
_exptl_crystal_size_mid 0.15
_exptl_crystal_size_min 0.01
_refine_diff_density_max 1.217
_refine_diff_density_min -1.203
_refine_diff_density_rms 0.142
_refine_ls_extinction_method none
_refine_ls_goodness_of_fit_ref 1.079
_refine_ls_hydrogen_treatment constr
_refine_ls_matrix_type full
_refine_ls_number_parameters 366
_refine_ls_number_reflns 7435
_refine_ls_number_restraints 0
_refine_ls_restrained_S_all 1.079
_refine_ls_R_factor_all 0.1173
_refine_ls_R_factor_gt 0.0775
_refine_ls_shift/su_max 0.000
_refine_ls_shift/su_mean 0.000
_refine_ls_structure_factor_coef Fsqd
_refine_ls_weighting_details 'w=1/[\s^2^(Fo^2^)+(0.0999P)^2^+2.9917P] where P=(Fo^2^+2Fc^2^)/3'
_refine_ls_weighting_scheme calc
_refine_ls_wR_factor_gt 0.2092
_refine_ls_wR_factor_ref 0.2351
_reflns_Friedel_coverage 0.000
_reflns_number_gt 4758
_reflns_number_total 7435
_reflns_threshold_expression 'I > 2\s(I)'
_cod_data_source_file d3dt03025c2.cif
_cod_data_source_block AB384
_cod_depositor_comments 'Adding full bibliography for 7714650--7714658.cif.'
_cod_original_cell_volume 1406.9(6)
_cod_database_code 7714651
_shelxl_version_number 2014/6
_shelx_space_group_comment
;
The symmetry employed for this shelxl refinement is uniquely defined
by the following loop, which should always be used as a source of
symmetry information in preference to the above space-group names.
They are only intended as comments.
;
_shelx_estimated_absorpt_t_max 0.993
_shelx_estimated_absorpt_t_min 0.895
_olex2_refinement_description
;
1. Fixed Uiso
 At 1.2 times of:
  All C(H) groups, All N(H) groups
 At 1.5 times of:
  All C(H,H,H) groups
2.a Riding coordinates:
 N3(H3), N6(H6), N9(H9)
2.b Aromatic/amide H refined with riding coordinates:
 C3(H3A), C4(H4), C8(H8), C9(H9A), C13(H13), C14(H14), C17(H17), C18(H18),
 C19(H19), C20(H20), C21(H21)
2.c Idealised Me refined as rotating group:
 C5(H5A,H5B,H5C), C10(H10A,H10B,H10C), C15(H15A,H15B,H15C), C2S(H2SA,H2SB,
 H2SC), C3S(H3SA,H3SB,H3SC)
;
_olex2_submission_special_instructions 'No special instructions were received'

loop_
_space_group_symop_operation_xyz
'x, y, z'
'-x, -y, -z'

loop_
_atom_site_label
_atom_site_type_symbol
_atom_site_fract_x
_atom_site_fract_y
_atom_site_fract_z
_atom_site_U_iso_or_equiv
_atom_site_adp_type
_atom_site_occupancy
_atom_site_site_symmetry_order
_atom_site_calc_flag
_atom_site_refinement_flags_posn
_atom_site_refinement_flags_adp
_atom_site_refinement_flags_occupancy
_atom_site_disorder_assembly
_atom_site_disorder_group
Co1 Co 0.46973(8) 0.65548(6) 0.71544(4) 0.01667(18) Uani 1 1 d . . . . .
O1 O 0.6864(4) 0.6009(3) 0.55767(19) 0.0215(7) Uani 1 1 d . . . . .
O2 O 0.6440(4) 0.8442(3) 0.56837(18) 0.0204(7) Uani 1 1 d . . . . .
O3 O 0.4073(4) 0.7392(4) 0.54745(19) 0.0233(7) Uani 1 1 d . . . . .
N1 N 0.6524(5) 0.5548(4) 0.6357(2) 0.0171(8) Uani 1 1 d . . . . .
N2 N 0.5773(5) 0.4736(4) 0.7823(2) 0.0203(8) Uani 1 1 d . . . . .
N3 N 0.5737(5) 0.4137(4) 0.8562(2) 0.0224(9) Uani 1 1 d . . . . .
H3 H 0.5102 0.4455 0.8927 0.027 Uiso 1 1 d R U . . .
N4 N 0.5967(5) 0.8250(4) 0.6472(2) 0.0174(8) Uani 1 1 d . . . . .
N5 N 0.5021(5) 0.7759(4) 0.7948(2) 0.0209(8) Uani 1 1 d . . . . .
N6 N 0.4701(5) 0.7730(4) 0.8715(2) 0.0246(9) Uani 1 1 d . . . . .
H6 H 0.4286 0.7009 0.9106 0.030 Uiso 1 1 d R U . . .
N7 N 0.3343(5) 0.7023(4) 0.6231(2) 0.0195(8) Uani 1 1 d . . . . .
N8 N 0.2097(5) 0.6256(4) 0.7684(2) 0.0190(8) Uani 1 1 d . . . . .
N9 N 0.1141(5) 0.5809(4) 0.8370(2) 0.0233(9) Uani 1 1 d . . . . .
H9 H 0.1568 0.5564 0.8810 0.028 Uiso 1 1 d R U . . .
C1 C 0.7417(6) 0.4414(5) 0.6580(3) 0.0202(9) Uani 1 1 d . . . . .
C2 C 0.7023(6) 0.3975(5) 0.7410(3) 0.0197(9) Uani 1 1 d . . . . .
C3 C 0.7759(6) 0.2892(5) 0.7894(3) 0.0239(10) Uani 1 1 d . . . . .
H3A H 0.8657 0.2209 0.7748 0.029 Uiso 1 1 calc R U . . .
C4 C 0.6900(7) 0.3032(5) 0.8625(3) 0.0263(11) Uani 1 1 d . . . . .
H4 H 0.7091 0.2456 0.9088 0.032 Uiso 1 1 calc R U . . .
C5 C 0.8754(8) 0.3647(6) 0.6061(3) 0.0347(13) Uani 1 1 d . . . . .
H5A H 0.8207 0.3165 0.5779 0.052 Uiso 1 1 calc R U . . .
H5B H 0.9471 0.2990 0.6367 0.052 Uiso 1 1 calc R U . . .
H5C H 0.9461 0.4282 0.5695 0.052 Uiso 1 1 calc R U . . .
C6 C 0.6264(6) 0.9178(5) 0.6800(3) 0.0205(9) Uani 1 1 d . . . . .
C7 C 0.5748(6) 0.8903(5) 0.7638(3) 0.0215(10) Uani 1 1 d . . . . .
C8 C 0.5862(7) 0.9617(6) 0.8214(3) 0.0298(12) Uani 1 1 d . . . . .
H8 H 0.6311 1.0453 0.8150 0.036 Uiso 1 1 calc R U . . .
C9 C 0.5175(7) 0.8831(6) 0.8890(3) 0.0296(12) Uani 1 1 d . . . . .
H9A H 0.5057 0.9030 0.9392 0.035 Uiso 1 1 calc R U . . .
C10 C 0.7045(7) 1.0437(5) 0.6400(3) 0.0268(11) Uani 1 1 d . . . . .
H10A H 0.8236 1.0334 0.6458 0.040 Uiso 1 1 calc R U . . .
H10B H 0.6411 1.1216 0.6628 0.040 Uiso 1 1 calc R U . . .
H10C H 0.6999 1.0585 0.5854 0.040 Uiso 1 1 calc R U . . .
C11 C 0.1701(6) 0.7044(5) 0.6377(3) 0.0204(10) Uani 1 1 d . . . . .
C12 C 0.1020(5) 0.6587(5) 0.7193(3) 0.0193(9) Uani 1 1 d . . . . .
C13 C -0.0660(6) 0.6370(5) 0.7577(3) 0.0233(10) Uani 1 1 d . . . . .
H13 H -0.1665 0.6534 0.7368 0.028 Uiso 1 1 calc R U . . .
C14 C -0.0501(6) 0.5863(5) 0.8331(3) 0.0247(10) Uani 1 1 d . . . . .
H14 H -0.1398 0.5601 0.8746 0.030 Uiso 1 1 calc R U . . .
C15 C 0.0599(7) 0.7443(7) 0.5798(3) 0.0377(14) Uani 1 1 d . . . . .
H15A H 0.1089 0.8143 0.5388 0.057 Uiso 1 1 calc R U . . .
H15B H -0.0544 0.7804 0.6044 0.057 Uiso 1 1 calc R U . . .
H15C H 0.0522 0.6648 0.5580 0.057 Uiso 1 1 calc R U . . .
C16 C 0.6585(6) 0.7726(5) 0.4412(3) 0.0201(9) Uani 1 1 d . . . . .
C17 C 0.6519(7) 0.6758(5) 0.3953(3) 0.0245(10) Uani 1 1 d . . . . .
H17 H 0.6144 0.5907 0.4196 0.029 Uiso 1 1 calc R U . . .
C18 C 0.6989(7) 0.7022(6) 0.3159(3) 0.0299(12) Uani 1 1 d . . . . .
H18 H 0.6924 0.6357 0.2865 0.036 Uiso 1 1 calc R U . . .
C19 C 0.7556(7) 0.8257(6) 0.2791(3) 0.0302(12) Uani 1 1 d . . . . .
H19 H 0.7880 0.8439 0.2247 0.036 Uiso 1 1 calc R U . . .
C20 C 0.7645(6) 0.9218(5) 0.3225(3) 0.0273(11) Uani 1 1 d . . . . .
H20 H 0.8027 1.0065 0.2976 0.033 Uiso 1 1 calc R U . . .
C21 C 0.7178(6) 0.8950(5) 0.4025(3) 0.0226(10) Uani 1 1 d . . . . .
H21 H 0.7265 0.9617 0.4313 0.027 Uiso 1 1 calc R U . . .
B1 B 0.5976(6) 0.7395(5) 0.5327(3) 0.0191(10) Uani 1 1 d . . . . .
Cl1 Cl 0.28029(15) 0.54012(13) 0.97970(7) 0.0265(3) Uani 1 1 d . . . . .
O1S O 0.7876(6) 0.0256(4) 0.9731(3) 0.0424(11) Uani 1 1 d . . . . .
C1S C 0.8761(7) -0.0815(5) 0.9644(3) 0.0307(12) Uani 1 1 d . . . . .
C2S C 1.0062(8) -0.0928(7) 0.8918(4) 0.0456(16) Uani 1 1 d . . . . .
H2SA H 0.9741 -0.1558 0.8641 0.068 Uiso 1 1 calc R U . . .
H2SB H 1.1184 -0.1269 0.9046 0.068 Uiso 1 1 calc R U . . .
H2SC H 1.0110 -0.0032 0.8593 0.068 Uiso 1 1 calc R U . . .
C3S C 0.8630(10) -0.2057(7) 1.0245(4) 0.0515(18) Uani 1 1 d . . . . .
H3SA H 0.7810 -0.1838 1.0704 0.077 Uiso 1 1 calc R U . . .
H3SB H 0.9751 -0.2383 1.0378 0.077 Uiso 1 1 calc R U . . .
H3SC H 0.8243 -0.2765 1.0048 0.077 Uiso 1 1 calc R U . . .

loop_
_atom_site_aniso_label
_atom_site_aniso_U_11
_atom_site_aniso_U_22
_atom_site_aniso_U_33
_atom_site_aniso_U_23
_atom_site_aniso_U_13
_atom_site_aniso_U_12
Co1 0.0112(3) 0.0168(3) 0.0215(3) -0.0024(2) -0.0029(2) -0.0014(2)
O1 0.0193(16) 0.0181(16) 0.0217(17) -0.0027(13) 0.0015(13) 0.0049(13)
O2 0.0189(16) 0.0222(17) 0.0196(16) 0.0000(13) -0.0035(13) -0.0055(13)
O3 0.0151(16) 0.036(2) 0.0178(16) -0.0005(14) -0.0029(13) -0.0049(14)
N1 0.0164(18) 0.0138(18) 0.0199(19) -0.0008(15) -0.0044(15) 0.0000(14)
N2 0.0183(19) 0.0200(19) 0.022(2) -0.0021(16) -0.0019(16) -0.0037(15)
N3 0.026(2) 0.020(2) 0.0198(19) -0.0021(16) -0.0040(17) -0.0007(17)
N4 0.0111(17) 0.0185(19) 0.0212(19) 0.0001(15) -0.0033(15) -0.0023(14)
N5 0.0189(19) 0.0197(19) 0.023(2) -0.0040(16) -0.0021(16) -0.0028(16)
N6 0.022(2) 0.029(2) 0.023(2) -0.0044(17) -0.0010(17) -0.0086(17)
N7 0.0141(18) 0.021(2) 0.022(2) -0.0028(16) -0.0008(15) -0.0033(15)
N8 0.0120(17) 0.025(2) 0.0206(19) -0.0014(16) -0.0044(15) -0.0038(15)
N9 0.020(2) 0.029(2) 0.019(2) -0.0004(17) -0.0022(16) -0.0063(17)
C1 0.017(2) 0.015(2) 0.028(2) -0.0042(18) -0.0030(19) 0.0001(17)
C2 0.014(2) 0.018(2) 0.027(2) -0.0042(18) -0.0038(18) -0.0010(17)
C3 0.023(2) 0.014(2) 0.033(3) -0.0010(19) -0.009(2) 0.0008(18)
C4 0.030(3) 0.020(2) 0.029(3) 0.002(2) -0.011(2) -0.004(2)
C5 0.036(3) 0.025(3) 0.032(3) -0.002(2) 0.005(2) 0.008(2)
C6 0.014(2) 0.018(2) 0.031(3) -0.0038(19) -0.0063(19) -0.0026(17)
C7 0.016(2) 0.019(2) 0.030(3) -0.0028(19) -0.0050(19) -0.0020(18)
C8 0.032(3) 0.025(3) 0.035(3) -0.010(2) -0.003(2) -0.008(2)
C9 0.029(3) 0.036(3) 0.028(3) -0.011(2) -0.002(2) -0.012(2)
C10 0.026(3) 0.021(2) 0.034(3) -0.004(2) -0.003(2) -0.007(2)
C11 0.011(2) 0.024(2) 0.029(2) -0.006(2) -0.0073(18) -0.0021(17)
C12 0.0067(19) 0.026(2) 0.026(2) -0.0053(19) -0.0037(17) -0.0017(17)
C13 0.014(2) 0.025(2) 0.031(3) -0.003(2) -0.0027(19) -0.0053(18)
C14 0.016(2) 0.031(3) 0.026(2) -0.004(2) 0.0013(19) -0.010(2)
C15 0.020(3) 0.070(4) 0.023(3) 0.002(3) -0.006(2) -0.014(3)
C16 0.016(2) 0.020(2) 0.022(2) -0.0016(18) -0.0029(18) -0.0011(17)
C17 0.024(2) 0.023(2) 0.024(2) 0.001(2) -0.006(2) -0.003(2)
C18 0.030(3) 0.033(3) 0.024(3) -0.006(2) -0.004(2) 0.006(2)
C19 0.026(3) 0.039(3) 0.021(2) -0.002(2) -0.002(2) 0.003(2)
C20 0.020(2) 0.024(2) 0.034(3) 0.002(2) -0.003(2) -0.004(2)
C21 0.018(2) 0.022(2) 0.026(2) -0.0021(19) -0.0031(19) -0.0012(18)
B1 0.010(2) 0.019(2) 0.028(3) -0.004(2) -0.004(2) 0.0006(18)
Cl1 0.0213(6) 0.0351(7) 0.0219(6) -0.0025(5) -0.0020(5) -0.0065(5)
O1S 0.044(3) 0.029(2) 0.051(3) -0.0071(19) -0.011(2) 0.0058(19)
C1S 0.029(3) 0.021(2) 0.044(3) -0.007(2) -0.012(2) -0.001(2)
C2S 0.035(3) 0.046(4) 0.057(4) -0.018(3) -0.007(3) 0.000(3)
C3S 0.059(4) 0.030(3) 0.062(5) 0.005(3) -0.016(4) -0.004(3)

loop_
_atom_type_symbol
_atom_type_description
_atom_type_scat_dispersion_real
_atom_type_scat_dispersion_imag
_atom_type_scat_source
C C 0.0033 0.0016 'International Tables Vol C Tables 4.2.6.8 and 6.1.1.4'
H H 0.0000 0.0000 'International Tables Vol C Tables 4.2.6.8 and 6.1.1.4'
B B 0.0013 0.0007 'International Tables Vol C Tables 4.2.6.8 and 6.1.1.4'
Cl Cl 0.1484 0.1585 'International Tables Vol C Tables 4.2.6.8 and 6.1.1.4'
Co Co 0.3494 0.9721 'International Tables Vol C Tables 4.2.6.8 and 6.1.1.4'
N N 0.0061 0.0033 'International Tables Vol C Tables 4.2.6.8 and 6.1.1.4'
O O 0.0106 0.0060 'International Tables Vol C Tables 4.2.6.8 and 6.1.1.4'

loop_
_geom_angle_atom_site_label_1
_geom_angle_atom_site_label_2
_geom_angle_atom_site_label_3
_geom_angle
_geom_angle_site_symmetry_1
_geom_angle_site_symmetry_3
_geom_angle_publ_flag
N1 Co1 N2 74.30(15) . . ?
N1 Co1 N4 79.66(15) . . ?
N1 Co1 N5 130.45(16) . . ?
N1 Co1 N7 82.31(15) . . ?
N1 Co1 N8 131.91(16) . . ?
N2 Co1 N4 128.58(15) . . ?
N5 Co1 N2 90.80(16) . . ?
N5 Co1 N4 73.71(15) . . ?
N5 Co1 N8 95.40(15) . . ?
N7 Co1 N2 136.65(16) . . ?
N7 Co1 N4 80.45(15) . . ?
N7 Co1 N5 131.39(16) . . ?
N7 Co1 N8 74.95(15) . . ?
N8 Co1 N2 94.22(15) . . ?
N8 Co1 N4 135.03(15) . . ?
N1 O1 B1 114.8(3) . . ?
N4 O2 B1 114.2(3) . . ?
N7 O3 B1 114.2(4) . . ?
O1 N1 Co1 124.2(3) . . ?
C1 N1 Co1 121.0(3) . . ?
C1 N1 O1 114.7(4) . . ?
N3 N2 Co1 140.4(3) . . ?
C2 N2 Co1 114.3(3) . . ?
C2 N2 N3 104.8(4) . . ?
N2 N3 H3 122.6 . . ?
C4 N3 N2 112.2(4) . . ?
C4 N3 H3 125.1 . . ?
O2 N4 Co1 124.0(3) . . ?
C6 N4 Co1 119.8(3) . . ?
C6 N4 O2 116.1(4) . . ?
N6 N5 Co1 138.5(3) . . ?
C7 N5 Co1 116.1(3) . . ?
C7 N5 N6 105.4(4) . . ?
N5 N6 H6 126.8 . . ?
C9 N6 N5 111.4(4) . . ?
C9 N6 H6 121.6 . . ?
O3 N7 Co1 124.6(3) . . ?
C11 N7 Co1 119.7(3) . . ?
C11 N7 O3 115.6(4) . . ?
N9 N8 Co1 140.7(3) . . ?
C12 N8 Co1 113.6(3) . . ?
C12 N8 N9 105.6(4) . . ?
N8 N9 H9 122.9 . . ?
C14 N9 N8 111.9(4) . . ?
C14 N9 H9 125.1 . . ?
N1 C1 C2 112.7(4) . . ?
N1 C1 C5 124.7(5) . . ?
C2 C1 C5 122.5(4) . . ?
N2 C2 C1 117.5(4) . . ?
N2 C2 C3 110.6(4) . . ?
C3 C2 C1 131.8(4) . . ?
C2 C3 H3A 127.4 . . ?
C4 C3 C2 105.2(4) . . ?
C4 C3 H3A 127.4 . . ?
N3 C4 C3 107.1(5) . . ?
N3 C4 H4 126.4 . . ?
C3 C4 H4 126.4 . . ?
C1 C5 H5A 109.5 . . ?
C1 C5 H5B 109.5 . . ?
C1 C5 H5C 109.5 . . ?
H5A C5 H5B 109.5 . . ?
H5A C5 H5C 109.5 . . ?
H5B C5 H5C 109.5 . . ?
N4 C6 C7 113.2(4) . . ?
N4 C6 C10 125.7(5) . . ?
C7 C6 C10 121.0(4) . . ?
N5 C7 C6 117.0(4) . . ?
N5 C7 C8 110.8(4) . . ?
C8 C7 C6 132.2(5) . . ?
C7 C8 H8 127.8 . . ?
C9 C8 C7 104.5(5) . . ?
C9 C8 H8 127.8 . . ?
N6 C9 C8 108.0(5) . . ?
N6 C9 H9A 126.0 . . ?
C8 C9 H9A 126.0 . . ?
C6 C10 H10A 109.5 . . ?
C6 C10 H10B 109.5 . . ?
C6 C10 H10C 109.5 . . ?
H10A C10 H10B 109.5 . . ?
H10A C10 H10C 109.5 . . ?
H10B C10 H10C 109.5 . . ?
N7 C11 C12 112.4(4) . . ?
N7 C11 C15 125.1(5) . . ?
C12 C11 C15 122.4(4) . . ?
N8 C12 C11 118.9(4) . . ?
N8 C12 C13 110.7(4) . . ?
C13 C12 C11 130.3(4) . . ?
C12 C13 H13 128.0 . . ?
C14 C13 C12 104.0(4) . . ?
C14 C13 H13 128.0 . . ?
N9 C14 C13 107.8(4) . . ?
N9 C14 H14 126.1 . . ?
C13 C14 H14 126.1 . . ?
C11 C15 H15A 109.5 . . ?
C11 C15 H15B 109.5 . . ?
C11 C15 H15C 109.5 . . ?
H15A C15 H15B 109.5 . . ?
H15A C15 H15C 109.5 . . ?
H15B C15 H15C 109.5 . . ?
C17 C16 B1 120.0(4) . . ?
C21 C16 C17 116.6(4) . . ?
C21 C16 B1 123.4(4) . . ?
C16 C17 H17 119.1 . . ?
C18 C17 C16 121.7(5) . . ?
C18 C17 H17 119.1 . . ?
C17 C18 H18 119.9 . . ?
C17 C18 C19 120.2(5) . . ?
C19 C18 H18 119.9 . . ?
C18 C19 H19 120.3 . . ?
C20 C19 C18 119.4(5) . . ?
C20 C19 H19 120.3 . . ?
C19 C20 H20 119.8 . . ?
C19 C20 C21 120.4(5) . . ?
C21 C20 H20 119.8 . . ?
C16 C21 H21 119.2 . . ?
C20 C21 C16 121.6(5) . . ?
C20 C21 H21 119.2 . . ?
O1 B1 O3 111.4(4) . . ?
O1 B1 C16 106.0(4) . . ?
O2 B1 O1 111.9(4) . . ?
O2 B1 O3 111.4(4) . . ?
O2 B1 C16 109.6(4) . . ?
O3 B1 C16 106.1(4) . . ?
O1S C1S C2S 120.6(6) . . ?
O1S C1S C3S 122.4(6) . . ?
C3S C1S C2S 117.1(5) . . ?
C1S C2S H2SA 109.5 . . ?
C1S C2S H2SB 109.5 . . ?
C1S C2S H2SC 109.5 . . ?
H2SA C2S H2SB 109.5 . . ?
H2SA C2S H2SC 109.5 . . ?
H2SB C2S H2SC 109.5 . . ?
C1S C3S H3SA 109.5 . . ?
C1S C3S H3SB 109.5 . . ?
C1S C3S H3SC 109.5 . . ?
H3SA C3S H3SB 109.5 . . ?
H3SA C3S H3SC 109.5 . . ?
H3SB C3S H3SC 109.5 . . ?

loop_
_geom_bond_atom_site_label_1
_geom_bond_atom_site_label_2
_geom_bond_distance
_geom_bond_site_symmetry_2
_geom_bond_publ_flag
Co1 N1 2.112(4) . ?
Co1 N2 2.165(4) . ?
Co1 N4 2.165(4) . ?
Co1 N5 2.139(4) . ?
Co1 N7 2.135(4) . ?
Co1 N8 2.153(4) . ?
O1 N1 1.377(5) . ?
O1 B1 1.503(6) . ?
O2 N4 1.375(5) . ?
O2 B1 1.478(6) . ?
O3 N7 1.369(5) . ?
O3 B1 1.505(6) . ?
N1 C1 1.298(6) . ?
N2 N3 1.351(5) . ?
N2 C2 1.349(6) . ?
N3 H3 0.8278 . ?
N3 C4 1.346(6) . ?
N4 C6 1.283(6) . ?
N5 N6 1.351(6) . ?
N5 C7 1.347(6) . ?
N6 H6 0.9557 . ?
N6 C9 1.348(7) . ?
N7 C11 1.294(6) . ?
N8 N9 1.345(5) . ?
N8 C12 1.341(6) . ?
N9 H9 0.9120 . ?
N9 C14 1.339(6) . ?
C1 C2 1.458(7) . ?
C1 C5 1.492(7) . ?
C2 C3 1.403(7) . ?
C3 H3A 0.9500 . ?
C3 C4 1.375(7) . ?
C4 H4 0.9500 . ?
C5 H5A 0.9800 . ?
C5 H5B 0.9800 . ?
C5 H5C 0.9800 . ?
C6 C7 1.463(7) . ?
C6 C10 1.495(7) . ?
C7 C8 1.406(7) . ?
C8 H8 0.9500 . ?
C8 C9 1.377(8) . ?
C9 H9A 0.9500 . ?
C10 H10A 0.9800 . ?
C10 H10B 0.9800 . ?
C10 H10C 0.9800 . ?
C11 C12 1.466(7) . ?
C11 C15 1.481(7) . ?
C12 C13 1.413(6) . ?
C13 H13 0.9500 . ?
C13 C14 1.387(7) . ?
C14 H14 0.9500 . ?
C15 H15A 0.9800 . ?
C15 H15B 0.9800 . ?
C15 H15C 0.9800 . ?
C16 C17 1.418(7) . ?
C16 C21 1.397(7) . ?
C16 B1 1.603(7) . ?
C17 H17 0.9500 . ?
C17 C18 1.386(7) . ?
C18 H18 0.9500 . ?
C18 C19 1.391(8) . ?
C19 H19 0.9500 . ?
C19 C20 1.384(8) . ?
C20 H20 0.9500 . ?
C20 C21 1.397(7) . ?
C21 H21 0.9500 . ?
O1S C1S 1.217(6) . ?
C1S C2S 1.502(9) . ?
C1S C3S 1.492(8) . ?
C2S H2SA 0.9800 . ?
C2S H2SB 0.9800 . ?
C2S H2SC 0.9800 . ?
C3S H3SA 0.9800 . ?
C3S H3SB 0.9800 . ?
C3S H3SC 0.9800 . ?

loop_
_geom_torsion_atom_site_label_1
_geom_torsion_atom_site_label_2
_geom_torsion_atom_site_label_3
_geom_torsion_atom_site_label_4
_geom_torsion
_geom_torsion_site_symmetry_1
_geom_torsion_site_symmetry_2
_geom_torsion_site_symmetry_3
_geom_torsion_site_symmetry_4
_geom_torsion_publ_flag
Co1 N1 C1 C2 -0.9(6) . . . . ?
Co1 N1 C1 C5 -178.8(4) . . . . ?
Co1 N2 N3 C4 -171.8(4) . . . . ?
Co1 N2 C2 C1 -3.4(5) . . . . ?
Co1 N2 C2 C3 174.3(3) . . . . ?
Co1 N4 C6 C7 3.0(5) . . . . ?
Co1 N4 C6 C10 -176.7(4) . . . . ?
Co1 N5 N6 C9 -178.7(4) . . . . ?
Co1 N5 C7 C6 -1.2(5) . . . . ?
Co1 N5 C7 C8 178.9(3) . . . . ?
Co1 N7 C11 C12 -6.0(5) . . . . ?
Co1 N7 C11 C15 175.6(4) . . . . ?
Co1 N8 N9 C14 -179.3(4) . . . . ?
Co1 N8 C12 C11 2.3(6) . . . . ?
Co1 N8 C12 C13 -179.9(3) . . . . ?
O1 N1 C1 C2 179.5(4) . . . . ?
O1 N1 C1 C5 1.5(7) . . . . ?
O2 N4 C6 C7 -179.4(4) . . . . ?
O2 N4 C6 C10 1.0(7) . . . . ?
O3 N7 C11 C12 177.7(4) . . . . ?
O3 N7 C11 C15 -0.7(7) . . . . ?
N1 O1 B1 O2 59.4(5) . . . . ?
N1 O1 B1 O3 -66.1(5) . . . . ?
N1 O1 B1 C16 178.9(4) . . . . ?
N1 C1 C2 N2 2.9(6) . . . . ?
N1 C1 C2 C3 -174.3(5) . . . . ?
N2 N3 C4 C3 0.4(6) . . . . ?
N2 C2 C3 C4 -0.2(6) . . . . ?
N3 N2 C2 C1 -177.4(4) . . . . ?
N3 N2 C2 C3 0.4(5) . . . . ?
N4 O2 B1 O1 -62.8(5) . . . . ?
N4 O2 B1 O3 62.6(5) . . . . ?
N4 O2 B1 C16 179.8(3) . . . . ?
N4 C6 C7 N5 -1.1(6) . . . . ?
N4 C6 C7 C8 178.7(5) . . . . ?
N5 N6 C9 C8 -0.9(6) . . . . ?
N5 C7 C8 C9 0.6(6) . . . . ?
N6 N5 C7 C6 178.8(4) . . . . ?
N6 N5 C7 C8 -1.1(6) . . . . ?
N7 O3 B1 O1 60.4(5) . . . . ?
N7 O3 B1 O2 -65.3(5) . . . . ?
N7 O3 B1 C16 175.4(3) . . . . ?
N7 C11 C12 N8 2.2(6) . . . . ?
N7 C11 C12 C13 -175.1(5) . . . . ?
N8 N9 C14 C13 0.2(6) . . . . ?
N8 C12 C13 C14 -1.0(6) . . . . ?
N9 N8 C12 C11 -176.6(4) . . . . ?
N9 N8 C12 C13 1.2(5) . . . . ?
C1 C2 C3 C4 177.2(5) . . . . ?
C2 N2 N3 C4 -0.5(5) . . . . ?
C2 C3 C4 N3 -0.1(6) . . . . ?
C5 C1 C2 N2 -179.1(5) . . . . ?
C5 C1 C2 C3 3.7(9) . . . . ?
C6 C7 C8 C9 -179.3(5) . . . . ?
C7 N5 N6 C9 1.2(6) . . . . ?
C7 C8 C9 N6 0.2(6) . . . . ?
C10 C6 C7 N5 178.6(4) . . . . ?
C10 C6 C7 C8 -1.6(8) . . . . ?
C11 C12 C13 C14 176.4(5) . . . . ?
C12 N8 N9 C14 -0.9(5) . . . . ?
C12 C13 C14 N9 0.5(6) . . . . ?
C15 C11 C12 N8 -179.3(5) . . . . ?
C15 C11 C12 C13 3.5(8) . . . . ?
C16 C17 C18 C19 0.5(8) . . . . ?
C17 C16 C21 C20 1.4(7) . . . . ?
C17 C16 B1 O1 49.3(6) . . . . ?
C17 C16 B1 O2 170.3(4) . . . . ?
C17 C16 B1 O3 -69.2(5) . . . . ?
C17 C18 C19 C20 0.0(8) . . . . ?
C18 C19 C20 C21 0.3(8) . . . . ?
C19 C20 C21 C16 -1.0(8) . . . . ?
C21 C16 C17 C18 -1.2(7) . . . . ?
C21 C16 B1 O1 -131.4(5) . . . . ?
C21 C16 B1 O2 -10.4(6) . . . . ?
C21 C16 B1 O3 110.1(5) . . . . ?
B1 O1 N1 Co1 6.9(5) . . . . ?
B1 O1 N1 C1 -173.5(4) . . . . ?
B1 O2 N4 Co1 1.2(5) . . . . ?
B1 O2 N4 C6 -176.3(4) . . . . ?
B1 O3 N7 Co1 2.3(5) . . . . ?
B1 O3 N7 C11 178.4(4) . . . . ?
B1 C16 C17 C18 178.2(5) . . . . ?
B1 C16 C21 C20 -177.9(4) . . . . ?
